data_1573585
loop_
_publ_author_name
'Kim, Hyunyong'
'Cohen, Seth M.'

_publ_section_title
;
 Metal--organic frameworks generated from oligomeric ligands with
 functionalized tethers
;
_journal_name_full 'Chemical Science'
_journal_paper_doi 10.1039/D4SC06666A
_journal_year 2025
_chemical_formula_sum 'C24 O13 Zn4'
_chemical_formula_weight 757.72
_space_group_crystal_system cubic
_space_group_IT_number 221
_space_group_name_Hall '-P 4 2 3'
_space_group_name_H-M_alt 'P m -3 m'
_atom_sites_solution_primary direct
_atom_sites_solution_secondary difmap
_audit_creation_method SHELXL-2018/3
_audit_update_record
;
2024-11-27 deposited with the CCDC.	2025-01-07 downloaded from the CCDC.
;
_cell_angle_alpha 90
_cell_angle_beta 90
_cell_angle_gamma 90
_cell_formula_units_Z 1
_cell_length_a 12.8235(12)
_cell_length_b 12.8235(12)
_cell_length_c 12.8235(12)
_cell_measurement_reflns_used 482
_cell_measurement_temperature 100(2)
_cell_measurement_theta_max 17.825
_cell_measurement_theta_min 3.177
_cell_volume 2108.7(3)
_computing_cell_refinement 'APEX5 v2023.9-2 (Bruker, 2023)'
_computing_data_collection 'APEX5 v2023.9-2 (Bruker, 2023)'
_computing_data_reduction 'SAINT v8.40B (Bruker, 2019)'
_computing_molecular_graphics 'Bruker SHELXTL'
_computing_publication_material 'Bruker SHELXTL'
_computing_structure_refinement 'SHELXL-2018/3 (Sheldrick, 2018)'
_computing_structure_solution 'SHELXT 2018/2 (Sheldrick, 2018)'
_diffrn_ambient_temperature 100(2)
_diffrn_detector_area_resol_mean 7.407
_diffrn_measured_fraction_theta_full 1.000
_diffrn_measured_fraction_theta_max 1.000
_diffrn_measurement_device_type 'Bruker D8 Venture'
_diffrn_measurement_method '\w and \f scans'
_diffrn_radiation_type MoK\a
_diffrn_radiation_wavelength 0.71073
_diffrn_reflns_av_R_equivalents 0.0737
_diffrn_reflns_av_unetI/netI 0.0472
_diffrn_reflns_Laue_measured_fraction_full 1.000
_diffrn_reflns_Laue_measured_fraction_max 1.000
_diffrn_reflns_limit_h_max 15
_diffrn_reflns_limit_h_min -6
_diffrn_reflns_limit_k_max 7
_diffrn_reflns_limit_k_min -11
_diffrn_reflns_limit_l_max 14
_diffrn_reflns_limit_l_min -9
_diffrn_reflns_number 2883
_diffrn_reflns_point_group_measured_fraction_full 1.000
_diffrn_reflns_point_group_measured_fraction_max 1.000
_diffrn_reflns_theta_full 24.678
_diffrn_reflns_theta_max 24.678
_diffrn_reflns_theta_min 1.588
_diffrn_source 'Micro Focus Rotating Anode'
_exptl_absorpt_coefficient_mu 1.145
_exptl_absorpt_correction_T_max 0.894
_exptl_absorpt_correction_T_min 0.722
_exptl_absorpt_correction_type multi-scan
_exptl_absorpt_process_details SADABS-2016/2
_exptl_crystal_colour colorless
_exptl_crystal_density_diffrn 0.597
_exptl_crystal_density_method 'not measured'
_exptl_crystal_description cubic
_exptl_crystal_F_000 368
_exptl_crystal_size_max 0.150
_exptl_crystal_size_mid 0.100
_exptl_crystal_size_min 0.100
_refine_diff_density_max 0.470
_refine_diff_density_min -0.294
_refine_diff_density_rms 0.061
_refine_ls_extinction_method none
_refine_ls_goodness_of_fit_ref 1.082
_refine_ls_hydrogen_treatment undef
_refine_ls_matrix_type full
_refine_ls_number_parameters 23
_refine_ls_number_reflns 418
_refine_ls_number_restraints 1
_refine_ls_restrained_S_all 1.080
_refine_ls_R_factor_all 0.1106
_refine_ls_R_factor_gt 0.0707
_refine_ls_shift/su_max 0.000
_refine_ls_shift/su_mean 0.000
_refine_ls_structure_factor_coef Fsqd
_refine_ls_weighting_details 'w=1/[\s^2^(Fo^2^)+(0.1508P)^2^+0.9496P] where P=(Fo^2^+2Fc^2^)/3'
_refine_ls_weighting_scheme calc
_refine_ls_wR_factor_gt 0.2126
_refine_ls_wR_factor_ref 0.2534
_reflns_Friedel_coverage 0.000
_reflns_number_gt 250
_reflns_number_total 418
_reflns_threshold_expression 'I > 2\s(I)'
_cod_data_source_file d4sc06666a2.cif
_cod_data_source_block oligoIRMOF-1-L3
_cod_original_cell_volume 2108.7(6)
_cod_database_code 1573585
_shelx_shelxl_version_number 2018/3
_shelx_space_group_comment
;
The symmetry employed for this shelxl refinement is uniquely defined
by the following loop, which should always be used as a source of
symmetry information in preference to the above space-group names.
They are only intended as comments.
;
_shelx_estimated_absorpt_t_min 0.847
_shelx_estimated_absorpt_t_max 0.894

loop_
_space_group_symop_operation_xyz
'x, y, z'
'-x, -y, z'
'-x, y, -z'
'x, -y, -z'
'z, x, y'
'z, -x, -y'
'-z, -x, y'
'-z, x, -y'
'y, z, x'
'-y, z, -x'
'y, -z, -x'
'-y, -z, x'
'y, x, -z'
'-y, -x, -z'
'y, -x, z'
'-y, x, z'
'x, z, -y'
'-x, z, y'
'-x, -z, -y'
'x, -z, y'
'z, y, -x'
'z, -y, x'
'-z, y, x'
'-z, -y, -x'
'-x, -y, -z'
'x, y, -z'
'x, -y, z'
'-x, y, z'
'-z, -x, -y'
'-z, x, y'
'z, x, -y'
'z, -x, y'
'-y, -z, -x'
'y, -z, x'
'-y, z, x'
'y, z, -x'
'-y, -x, z'
'y, x, z'
'-y, x, -z'
'y, -x, -z'
'-x, -z, y'
'x, -z, -y'
'x, z, y'
'-x, z, -y'
'-z, -y, x'
'-z, y, -x'
'z, -y, -x'
'z, y, x'

loop_
_atom_site_label
_atom_site_type_symbol
_atom_site_fract_x
_atom_site_fract_y
_atom_site_fract_z
_atom_site_U_iso_or_equiv
_atom_site_adp_type
_atom_site_occupancy
_atom_site_site_symmetry_order
_atom_site_calc_flag
_atom_site_refinement_flags_posn
_atom_site_refinement_flags_adp
_atom_site_refinement_flags_occupancy
_atom_site_disorder_assembly
_atom_site_disorder_group
Zn1 Zn 0.41239(10) 0.41239(10) 0.41239(10) 0.0562(10) Uani 0.5001 6 d S T P . .
O1 O 0.500000 0.500000 0.500000 0.054(5) Uani 1 48 d S T P . .
C1 C 0.500000 0.500000 0.1077(9) 0.098(5) Uani 1 8 d DS T P . .
C2 C 0.500000 0.500000 0.2230(8) 0.089(4) Uani 1 8 d DS T P . .
O2 O 0.4370(5) 0.4370(5) 0.2661(7) 0.102(4) Uani 0.5 2 d S T P . .
C3 C 0.4374(8) 0.4374(8) 0.0534(11) 0.150(9) Uani 0.5 2 d S T P . .

loop_
_atom_site_aniso_label
_atom_site_aniso_U_11
_atom_site_aniso_U_22
_atom_site_aniso_U_33
_atom_site_aniso_U_23
_atom_site_aniso_U_13
_atom_site_aniso_U_12
Zn1 0.0562(10) 0.0562(10) 0.0562(10) -0.0001(6) -0.0001(6) -0.0001(6)
O1 0.054(5) 0.054(5) 0.054(5) 0.000 0.000 0.000
C1 0.115(8) 0.115(8) 0.063(9) 0.000 0.000 0.000
C2 0.109(7) 0.109(7) 0.049(8) 0.000 0.000 0.000
O2 0.122(5) 0.122(5) 0.062(6) 0.014(4) 0.014(4) -0.028(5)
C3 0.194(13) 0.194(13) 0.063(8) 0.002(5) 0.002(5) -0.126(14)

loop_
_atom_type_symbol
_atom_type_description
_atom_type_scat_dispersion_real
_atom_type_scat_dispersion_imag
_atom_type_scat_source
C C 0.0033 0.0016 'International Tables Vol C Tables 4.2.6.8 and 6.1.1.4'
O O 0.0106 0.0060 'International Tables Vol C Tables 4.2.6.8 and 6.1.1.4'
Zn Zn 0.2839 1.4301 'International Tables Vol C Tables 4.2.6.8 and 6.1.1.4'

loop_
_geom_angle_atom_site_label_1
_geom_angle_atom_site_label_2
_geom_angle_atom_site_label_3
_geom_angle
_geom_angle_site_symmetry_1
_geom_angle_site_symmetry_3
_geom_angle_publ_flag
O2 Zn1 O2 107.0(3) 9 5 ?
O2 Zn1 O2 107.0(3) 9 . ?
O2 Zn1 O2 107.0(3) 5 . ?
O2 Zn1 O1 111.9(3) 9 . ?
O2 Zn1 O1 111.9(3) 5 . ?
O2 Zn1 O1 111.9(3) . . ?
O2 Zn1 Zn1 166.6(3) 9 27_565 ?
O2 Zn1 Zn1 80.6(2) 5 27_565 ?
O2 Zn1 Zn1 80.6(2) . 27_565 ?
O1 Zn1 Zn1 54.736(1) . 27_565 ?
O2 Zn1 Zn1 80.6(2) 9 28_655 ?
O2 Zn1 Zn1 166.6(3) 5 28_655 ?
O2 Zn1 Zn1 80.6(2) . 28_655 ?
O1 Zn1 Zn1 54.7 . 28_655 ?
Zn1 Zn1 Zn1 90.0 27_565 28_655 ?
O2 Zn1 Zn1 80.6(2) 9 26_556 ?
O2 Zn1 Zn1 80.6(2) 5 26_556 ?
O2 Zn1 Zn1 166.6(3) . 26_556 ?
O1 Zn1 Zn1 54.7 . 26_556 ?
Zn1 Zn1 Zn1 90.0 27_565 26_556 ?
Zn1 Zn1 Zn1 90.0 28_655 26_556 ?
Zn1 O1 Zn1 180.00(6) . 25_666 ?
Zn1 O1 Zn1 70.5 . 28_655 ?
Zn1 O1 Zn1 109.5 25_666 28_655 ?
Zn1 O1 Zn1 109.5 . 2_665 ?
Zn1 O1 Zn1 70.5 25_666 2_665 ?
Zn1 O1 Zn1 70.5 28_655 2_665 ?
Zn1 O1 Zn1 70.5 . 26_556 ?
Zn1 O1 Zn1 109.5 25_666 26_556 ?
Zn1 O1 Zn1 109.5 28_655 26_556 ?
Zn1 O1 Zn1 180.00(6) 2_665 26_556 ?
Zn1 O1 Zn1 109.5 . 3_656 ?
Zn1 O1 Zn1 70.5 25_666 3_656 ?
Zn1 O1 Zn1 70.5 28_655 3_656 ?
Zn1 O1 Zn1 109.5 2_665 3_656 ?
Zn1 O1 Zn1 70.5 26_556 3_656 ?
Zn1 O1 Zn1 70.5 . 27_565 ?
Zn1 O1 Zn1 109.5 25_666 27_565 ?
Zn1 O1 Zn1 109.5 28_655 27_565 ?
Zn1 O1 Zn1 70.5 2_665 27_565 ?
Zn1 O1 Zn1 109.5 26_556 27_565 ?
Zn1 O1 Zn1 180.0 3_656 27_565 ?
Zn1 O1 Zn1 109.5 . 4_566 ?
Zn1 O1 Zn1 70.5 25_666 4_566 ?
Zn1 O1 Zn1 180.0 28_655 4_566 ?
Zn1 O1 Zn1 109.5 2_665 4_566 ?
Zn1 O1 Zn1 70.5 26_556 4_566 ?
Zn1 O1 Zn1 109.5 3_656 4_566 ?
Zn1 O1 Zn1 70.5 27_565 4_566 ?
C3 C1 C3 116.8(15) . 2_665 ?
C3 C1 C3 74.1(7) . 28_655 ?
C3 C1 C3 74.1(7) 2_665 28_655 ?
C3 C1 C3 74.1(7) . 27_565 ?
C3 C1 C3 74.1(7) 2_665 27_565 ?
C3 C1 C3 116.8(15) 28_655 27_565 ?
C3 C1 C2 121.6(7) . . ?
C3 C1 C2 121.6(7) 2_665 . ?
C3 C1 C2 121.6(7) 28_655 . ?
C3 C1 C2 121.6(7) 27_565 . ?
O2 C2 O2 128.4(13) . 2_665 ?
O2 C2 O2 79.1(5) . 28_655 ?
O2 C2 O2 79.1(5) 2_665 28_655 ?
O2 C2 O2 79.1(5) . 27_565 ?
O2 C2 O2 79.1(5) 2_665 27_565 ?
O2 C2 O2 128.4(13) 28_655 27_565 ?
O2 C2 C1 115.8(7) . . ?
O2 C2 C1 115.8(7) 2_665 . ?
O2 C2 C1 115.8(7) 28_655 . ?
O2 C2 C1 115.8(7) 27_565 . ?
C2 O2 O2 50.5(3) . 28_655 ?
C2 O2 O2 50.5(3) . 27_565 ?
O2 O2 O2 90.003(2) 28_655 27_565 ?
C2 O2 Zn1 129.2(9) . . ?
O2 O2 Zn1 99.4(2) 28_655 . ?
O2 O2 Zn1 99.4(2) 27_565 . ?
C1 C3 C3 121.6(7) . 26 ?
C1 C3 C3 53.0(3) . 28_655 ?
C3 C3 C3 90.000(3) 26 28_655 ?
C1 C3 C3 53.0(3) . 27_565 ?
C3 C3 C3 90.000(1) 26 27_565 ?
C3 C3 C3 90.000(2) 28_655 27_565 ?

loop_
_geom_bond_atom_site_label_1
_geom_bond_atom_site_label_2
_geom_bond_distance
_geom_bond_site_symmetry_2
_geom_bond_publ_flag
Zn1 O2 1.928(9) 9 ?
Zn1 O2 1.928(9) 5 ?
Zn1 O2 1.928(9) . ?
Zn1 O1 1.946(2) . ?
Zn1 Zn1 2.247(3) 27_565 ?
Zn1 Zn1 2.247(3) 28_655 ?
Zn1 Zn1 2.247(3) 26_556 ?
C1 C3 1.332(15) . ?
C1 C3 1.332(15) 2_665 ?
C1 C3 1.332(15) 28_655 ?
C1 C3 1.332(15) 27_565 ?
C1 C2 1.478(8) . ?
C2 O2 1.269(9) . ?
C2 O2 1.269(9) 2_665 ?
C2 O2 1.269(9) 28_655 ?
C2 O2 1.269(9) 27_565 ?
O2 O2 1.616(13) 28_655 ?
O2 O2 1.616(13) 27_565 ?
C3 C3 1.37(3) 26 ?
C3 C3 1.60(2) 28_655 ?
C3 C3 1.60(2) 27_565 ?
